data_2218082
loop_
_publ_author_name
'Ravindran Durai Nayagam, B.'
'Jebas, Samuel Robinson'
'Johnson Jeyakumar, H.'
'Schollmeyer, Dieter'

_publ_section_title
;
 2-(Benzylsulfanyl)pyridine <i>N</i>-oxide
;
_journal_coeditor_code CI2583
_journal_issue 5
_journal_name_full 'Acta Crystallographica Section E'
_journal_page_first o928
_journal_paper_doi 10.1107/S1600536808011446
_journal_volume 64
_journal_year 2008
_chemical_formula_iupac 'C12 H11 N O S'
_chemical_formula_moiety 'C12 H11 N O S'
_chemical_formula_sum 'C12 H11 N O S'
_chemical_formula_weight 217.28
_chemical_name_systematic
;
2-(Benzylsulfanyl)pyridine N-oxide
;
_space_group_IT_number 14
_symmetry_cell_setting monoclinic
_symmetry_space_group_name_Hall '-P 2ybc'
_symmetry_space_group_name_H-M 'P 1 21/c 1'
_audit_creation_method 'WinGX routine CIF_UPDATE'
_cell_angle_alpha 90
_cell_angle_beta 97.816(2)
_cell_angle_gamma 90
_cell_formula_units_Z 4
_cell_length_a 5.7277(2)
_cell_length_b 15.8760(3)
_cell_length_c 11.6498(4)
_cell_measurement_reflns_used 25
_cell_measurement_temperature 298(2)
_cell_measurement_theta_max 70
_cell_measurement_theta_min 65
_cell_volume 1049.51(6)
_computing_cell_refinement 'CAD-4 Software (Enraf--Nonius, 1989)'
_computing_data_collection 'CAD-4 Software (Enraf--Nonius, 1989)'
_computing_data_reduction 'CORINC (Draeger & Gattow, 1971)'
_computing_molecular_graphics
;
SHELXTL (Sheldrick, 2008) and PLATON (Spek, 2003)
;
_computing_publication_material 'SHELXL97 (Sheldrick, 2008)'
_computing_structure_refinement 'SHELXL97 (Sheldrick, 2008)'
_computing_structure_solution 'SHELXS97 (Sheldrick, 2008)'
_diffrn_ambient_temperature 298(2)
_diffrn_measured_fraction_theta_full 0.999
_diffrn_measured_fraction_theta_max 0.999
_diffrn_measurement_device \k-geometry
_diffrn_measurement_device_type 'Enraf--Nonius CAD-4'
_diffrn_measurement_method \w/2\q
_diffrn_radiation_monochromator graphite
_diffrn_radiation_type CuK\a
_diffrn_radiation_wavelength 1.54178
_diffrn_reflns_av_R_equivalents 0.0197
_diffrn_reflns_av_sigmaI/netI 0.0187
_diffrn_reflns_limit_h_max 6
_diffrn_reflns_limit_h_min 0
_diffrn_reflns_limit_k_max 19
_diffrn_reflns_limit_k_min 0
_diffrn_reflns_limit_l_max 14
_diffrn_reflns_limit_l_min -14
_diffrn_reflns_number 2183
_diffrn_reflns_theta_full 69.87
_diffrn_reflns_theta_max 69.87
_diffrn_reflns_theta_min 4.74
_diffrn_standards_decay_% 3
_diffrn_standards_interval_time 60
_diffrn_standards_number 3
_exptl_absorpt_coefficient_mu 2.49
_exptl_absorpt_correction_T_max 0.676
_exptl_absorpt_correction_T_min 0.423
_exptl_absorpt_correction_type numerical
_exptl_absorpt_process_details '(CORINC; Draeger & Gattow, 1971)'
_exptl_crystal_colour colourless
_exptl_crystal_density_diffrn 1.375
_exptl_crystal_density_method 'not measured'
_exptl_crystal_description Plate
_exptl_crystal_F_000 456
_exptl_crystal_size_max 0.6
_exptl_crystal_size_mid 0.32
_exptl_crystal_size_min 0.16
_refine_diff_density_max 0.228
_refine_diff_density_min -0.227
_refine_ls_extinction_coef 0.0138(9)
_refine_ls_extinction_expression Fc^*^=kFc[1+0.001xFc^2^\l^3^/sin(2\q)]^-1/4^
_refine_ls_extinction_method 'SHELXL97 (Sheldrick, 2008)'
_refine_ls_goodness_of_fit_ref 1.049
_refine_ls_hydrogen_treatment constr
_refine_ls_matrix_type full
_refine_ls_number_parameters 137
_refine_ls_number_reflns 1979
_refine_ls_number_restraints 0
_refine_ls_restrained_S_all 1.049
_refine_ls_R_factor_gt 0.0318
_refine_ls_shift/su_max 0.001
_refine_ls_structure_factor_coef Fsqd
_refine_ls_weighting_details 'calc w=1/[\s^2^(Fo^2^)+(0.0468P)^2^+0.3205P] where P=(Fo^2^+2Fc^2^)/3'
_refine_ls_weighting_scheme calc
_refine_ls_wR_factor_ref 0.0879
_reflns_number_gt 1865
_reflns_number_total 1979
_reflns_threshold_expression I>2\s(I)
_cod_data_source_file ci2583.cif
_cod_data_source_block I
_cod_original_sg_symbol_H-M 'P 21/c'
_cod_database_code 2218082
_cod_database_fobs_code 2218082

loop_
_symmetry_equiv_pos_as_xyz
'x, y, z'
'-x, y+1/2, -z+1/2'
'-x, -y, -z'
'x, -y-1/2, z-1/2'

loop_
_atom_site_type_symbol
_atom_site_label
_atom_site_fract_x
_atom_site_fract_y
_atom_site_fract_z
_atom_site_U_iso_or_equiv
_atom_site_adp_type
_atom_site_calc_flag
_atom_site_refinement_flags
_atom_site_occupancy
C C1 0.0305(2) 0.50000(9) 0.21475(12) 0.0323(3) Uani d . 1
C C2 0.2020(3) 0.55970(10) 0.20485(13) 0.0397(4) Uani d . 1
H H2 0.3446 0.5575 0.2536 0.048 Uiso calc R 1
C C3 0.1620(3) 0.62241(11) 0.12302(14) 0.0462(4) Uani d . 1
H H3 0.2768 0.6629 0.1165 0.055 Uiso calc R 1
C C4 -0.0502(3) 0.62477(11) 0.05064(14) 0.0456(4) Uani d . 1
H H4 -0.0788 0.6668 -0.005 0.055 Uiso calc R 1
C C5 -0.2179(3) 0.56490(11) 0.06128(13) 0.0426(4) Uani d . 1
H H5 -0.3605 0.5664 0.0125 0.051 Uiso calc R 1
N N6 -0.1782(2) 0.50342(8) 0.14226(10) 0.0358(3) Uani d . 1
O O7 -0.33607(19) 0.44536(8) 0.15290(11) 0.0507(3) Uani d . 1
S S8 0.04017(6) 0.41513(2) 0.31047(3) 0.03918(16) Uani d . 1
C C9 0.3207(3) 0.43634(10) 0.39937(14) 0.0415(4) Uani d . 1
H H9A 0.4475 0.4338 0.3522 0.05 Uiso calc R 1
H H9B 0.319 0.4923 0.4327 0.05 Uiso calc R 1
C C10 0.3594(2) 0.37147(9) 0.49432(12) 0.0348(3) Uani d . 1
C C11 0.5483(3) 0.31656(10) 0.50101(13) 0.0404(4) Uani d . 1
H H11 0.6517 0.3197 0.4462 0.049 Uiso calc R 1
C C12 0.5852(3) 0.25699(10) 0.58820(15) 0.0465(4) Uani d . 1
H H12 0.7138 0.2208 0.5919 0.056 Uiso calc R 1
C C13 0.4330(3) 0.25101(11) 0.66927(14) 0.0481(4) Uani d . 1
H H13 0.4565 0.2103 0.7271 0.058 Uiso calc R 1
C C14 0.2452(3) 0.30575(13) 0.66418(15) 0.0527(4) Uani d . 1
H H14 0.1426 0.3024 0.7194 0.063 Uiso calc R 1
C C15 0.2084(3) 0.36542(11) 0.57771(14) 0.0461(4) Uani d . 1
H H15 0.081 0.402 0.5752 0.055 Uiso calc R 1

loop_
_atom_site_aniso_label
_atom_site_aniso_U_11
_atom_site_aniso_U_22
_atom_site_aniso_U_33
_atom_site_aniso_U_12
_atom_site_aniso_U_13
_atom_site_aniso_U_23
C1 0.0293(7) 0.0344(7) 0.0321(7) 0.0014(5) -0.0005(5) -0.0014(5)
C2 0.0311(7) 0.0454(8) 0.0407(8) -0.0045(6) -0.0019(6) 0.0043(6)
C3 0.0422(9) 0.0470(9) 0.0482(9) -0.0091(7) 0.0021(7) 0.0095(7)
C4 0.0481(9) 0.0473(9) 0.0397(8) 0.0013(7) 0.0004(7) 0.0105(7)
C5 0.0381(8) 0.0479(9) 0.0382(8) 0.0026(7) -0.0073(6) 0.0031(7)
N6 0.0298(6) 0.0378(6) 0.0377(6) -0.0022(5) -0.0027(5) -0.0023(5)
O7 0.0360(6) 0.0504(7) 0.0612(7) -0.0139(5) -0.0092(5) 0.0073(6)
S8 0.0355(2) 0.0354(2) 0.0437(2) -0.00537(13) -0.00524(15) 0.00604(14)
C9 0.0362(8) 0.0388(8) 0.0459(8) -0.0033(6) -0.0075(6) 0.0058(6)
C10 0.0342(7) 0.0324(7) 0.0355(7) -0.0012(6) -0.0035(5) -0.0015(6)
C11 0.0370(8) 0.0444(8) 0.0397(7) 0.0034(6) 0.0044(6) -0.0004(6)
C12 0.0460(9) 0.0408(8) 0.0502(9) 0.0109(7) -0.0024(7) 0.0025(7)
C13 0.0590(10) 0.0445(9) 0.0374(8) -0.0046(7) -0.0054(7) 0.0064(7)
C14 0.0543(10) 0.0660(11) 0.0393(8) -0.0035(9) 0.0121(7) 0.0004(8)
C15 0.0421(9) 0.0505(9) 0.0458(8) 0.0107(7) 0.0065(7) -0.0034(7)

loop_
_atom_type_symbol
_atom_type_description
_atom_type_scat_dispersion_real
_atom_type_scat_dispersion_imag
_atom_type_scat_source
C C 0.0181 0.0091 'International Tables Vol C Tables 4.2.6.8 and 6.1.1.4'
H H 0 0 'International Tables Vol C Tables 4.2.6.8 and 6.1.1.4'
N N 0.0311 0.018 'International Tables Vol C Tables 4.2.6.8 and 6.1.1.4'
O O 0.0492 0.0322 'International Tables Vol C Tables 4.2.6.8 and 6.1.1.4'
S S 0.3331 0.5567 'International Tables Vol C Tables 4.2.6.8 and 6.1.1.4'

loop_
_geom_angle_atom_site_label_1
_geom_angle_atom_site_label_2
_geom_angle_atom_site_label_3
_geom_angle
N6 C1 C2 119.53(13)
N6 C1 S8 111.98(10)
C2 C1 S8 128.49(11)
C3 C2 C1 120.09(14)
C3 C2 H2 120
C1 C2 H2 120
C2 C3 C4 119.47(15)
C2 C3 H3 120.3
C4 C3 H3 120.3
C5 C4 C3 119.71(15)
C5 C4 H4 120.1
C3 C4 H4 120.1
N6 C5 C4 120.65(14)
N6 C5 H5 119.7
C4 C5 H5 119.7
O7 N6 C5 121.37(12)
O7 N6 C1 118.08(12)
C5 N6 C1 120.55(12)
C1 S8 C9 99.76(7)
C10 C9 S8 108.78(10)
C10 C9 H9A 109.9
S8 C9 H9A 109.9
C10 C9 H9B 109.9
S8 C9 H9B 109.9
H9A C9 H9B 108.3
C11 C10 C15 118.26(14)
C11 C10 C9 120.56(14)
C15 C10 C9 121.18(14)
C12 C11 C10 120.85(14)
C12 C11 H11 119.6
C10 C11 H11 119.6
C13 C12 C11 120.29(15)
C13 C12 H12 119.9
C11 C12 H12 119.9
C12 C13 C14 119.47(15)
C12 C13 H13 120.3
C14 C13 H13 120.3
C13 C14 C15 120.39(16)
C13 C14 H14 119.8
C15 C14 H14 119.8
C14 C15 C10 120.73(15)
C14 C15 H15 119.6
C10 C15 H15 119.6

loop_
_geom_bond_atom_site_label_1
_geom_bond_atom_site_label_2
_geom_bond_distance
C1 N6 1.3678(18)
C1 C2 1.381(2)
C1 S8 1.7450(14)
C2 C3 1.376(2)
C2 H2 0.93
C3 C4 1.382(2)
C3 H3 0.93
C4 C5 1.369(2)
C4 H4 0.93
C5 N6 1.355(2)
C5 H5 0.93
N6 O7 1.3090(16)
S8 C9 1.8205(15)
C9 C10 1.505(2)
C9 H9A 0.97
C9 H9B 0.97
C10 C11 1.383(2)
C10 C15 1.389(2)
C11 C12 1.383(2)
C11 H11 0.93
C12 C13 1.373(2)
C12 H12 0.93
C13 C14 1.378(3)
C13 H13 0.93
C14 C15 1.378(2)
C14 H14 0.93
C15 H15 0.93

loop_
_geom_hbond_atom_site_label_D
_geom_hbond_atom_site_label_H
_geom_hbond_atom_site_label_A
_geom_hbond_site_symmetry_A
_geom_hbond_distance_DH
_geom_hbond_distance_HA
_geom_hbond_distance_DA
_geom_hbond_angle_DHA
C5 H5 O7 3_465 0.93 2.42 3.323(2) 164
C14 H14 Cg1 3_566 0.93 2.92 3.560(2) 127
C4 H4 Cg2 2_555 0.93 2.99 3.777(2) 143

loop_
_geom_torsion_atom_site_label_1
_geom_torsion_atom_site_label_2
_geom_torsion_atom_site_label_3
_geom_torsion_atom_site_label_4
_geom_torsion
N6 C1 C2 C3 0.4(2)
S8 C1 C2 C3 179.80(13)
C1 C2 C3 C4 -0.4(3)
C2 C3 C4 C5 0.1(3)
C3 C4 C5 N6 0.1(3)
C4 C5 N6 O7 -179.46(15)
C4 C5 N6 C1 -0.1(2)
C2 C1 N6 O7 179.21(13)
S8 C1 N6 O7 -0.28(16)
C2 C1 N6 C5 -0.2(2)
S8 C1 N6 C5 -179.65(11)
N6 C1 S8 C9 -174.73(11)
C2 C1 S8 C9 5.82(16)
C1 S8 C9 C10 177.00(11)
S8 C9 C10 C11 117.36(14)
S8 C9 C10 C15 -63.08(17)
C15 C10 C11 C12 0.2(2)
C9 C10 C11 C12 179.81(14)
C10 C11 C12 C13 0.5(3)
C11 C12 C13 C14 -1.0(3)
C12 C13 C14 C15 0.8(3)
C13 C14 C15 C10 0.0(3)
C11 C10 C15 C14 -0.5(2)
C9 C10 C15 C14 179.91(15)

loop_
_cod_related_entry_id
_cod_related_entry_database
_cod_related_entry_code
1 ChemSpider 438369
